data_4332282
loop_
_publ_author_name
'Yamamura, Masaki'
'Kano, Naokazu'
'Kawashima, Takayuki'

_publ_section_title
;
 Systematic Study on the Structures and Reactivity of Hydrazobenzenes and
 Azobenzenes Bearing a Chalcogenophosphoryl Group
;
_journal_issue 16
_journal_name_full 'Inorganic Chemistry'
_journal_page_first 6497
_journal_page_last 6507
_journal_paper_doi 10.1021/ic0601790
_journal_volume 45
_journal_year 2006
_chemical_formula_moiety 'C24 H20 N2 O P, C F3 O3 S'
_chemical_formula_sum 'C25 H20 F3 N2 O4 P S'
_chemical_formula_weight 532.46
_chemical_name_common 'phosphonium triflate'
_chemical_name_systematic
; 
hydroxydiphenyl[2-(phenylazo)phenyl]phosphonium triflate
;
_space_group_IT_number 169
_symmetry_cell_setting hexagonal
_symmetry_space_group_name_Hall 'P 61'
_symmetry_space_group_name_H-M 'P 61'
_atom_sites_solution_hydrogens geom
_atom_sites_solution_primary direct
_atom_sites_solution_secondary difmap
_audit_creation_method SHELXL-97
_cell_angle_alpha 90.00
_cell_angle_beta 90.00
_cell_angle_gamma 120.00
_cell_formula_units_Z 6
_cell_length_a 10.1017(5)
_cell_length_b 10.1017(5)
_cell_length_c 42.334(4)
_cell_measurement_reflns_used 7216
_cell_measurement_temperature 120(2)
_cell_measurement_theta_max 27.4835
_cell_measurement_theta_min 3.0222
_cell_volume 3741.2(4)
_computing_cell_refinement 'CrystalClear (Rigaku Corp., 2000)'
_computing_data_collection 'CrystalClear (Rigaku Corp., 2000)'
_computing_data_reduction 'CrystalClear (Rigaku Corp., 2000)'
_computing_molecular_graphics 'ORTEP-3 for Windows ver 1.08 (Farrugia, 1997-2005)'
_computing_structure_refinement 'SHELXL-97 (Sheldrick, 1997)'
_computing_structure_solution 'SHELXS-97 (Sheldrick, 1990)'
_diffrn_ambient_temperature 120(2)
_diffrn_detector_area_resol_mean 14.5666
_diffrn_measured_fraction_theta_full 0.977
_diffrn_measured_fraction_theta_max 0.977
_diffrn_measurement_details
;
scan:
    Number of images: 600
               Slice: -70.0000 - 110.0000
         Image width: 0.3000
            Exp time: 18.0000
       Rotation axis: Omega
               Omega: 0.0000
                 Chi: 45.0000
                 Phi: 0.0000
                 XTD: 44.9348
              2theta: 19.9748
scan:
    Number of images: 600
               Slice: -70.0000 - 110.0000
         Image width: 0.3000
            Exp time: 18.0000
       Rotation axis: Omega
               Omega: 0.0000
                 Chi: 45.0000
                 Phi: 90.0000
                 XTD: 44.9348
              2theta: 19.9748

;
_diffrn_measurement_device
;
Mercury CCD (2x2 bin mode)
;
_diffrn_measurement_device_details
;
AFC8: Eulerian 3-circle
;
_diffrn_measurement_method dtprofit.ref
_diffrn_orient_matrix_type d*Trek
_diffrn_orient_matrix_UB_11 -0.0599
_diffrn_orient_matrix_UB_12 -0.0877
_diffrn_orient_matrix_UB_13 0.0423
_diffrn_orient_matrix_UB_21 0.0544
_diffrn_orient_matrix_UB_22 -0.0894
_diffrn_orient_matrix_UB_23 0.0461
_diffrn_orient_matrix_UB_31 -0.0006
_diffrn_orient_matrix_UB_32 0.0106
_diffrn_orient_matrix_UB_33 0.0211
_diffrn_radiation_detector CCD
_diffrn_radiation_monochromator graphite
_diffrn_radiation_source 'fine-focus sealed tube'
_diffrn_radiation_type MoK\a
_diffrn_radiation_wavelength 0.71070
_diffrn_reflns_av_R_equivalents 0.0350
_diffrn_reflns_av_sigmaI/netI 0.0830
_diffrn_reflns_limit_h_max 11
_diffrn_reflns_limit_h_min -12
_diffrn_reflns_limit_k_max 11
_diffrn_reflns_limit_k_min -12
_diffrn_reflns_limit_l_max 50
_diffrn_reflns_limit_l_min -50
_diffrn_reflns_number 16064
_diffrn_reflns_reduction_process 'Lp corrections applied'
_diffrn_reflns_theta_full 25.01
_diffrn_reflns_theta_max 25.01
_diffrn_reflns_theta_min 3.02
_diffrn_source_current 40.0000
_diffrn_source_power 2.0000
_diffrn_source_voltage 50.0000
_exptl_absorpt_coefficient_mu 0.251
_exptl_absorpt_correction_T_max 0.9515
_exptl_absorpt_correction_T_min 0.9285
_exptl_absorpt_correction_type multi-scan
_exptl_absorpt_process_details
;
Jacobson, R. (1998) Private communication
;
_exptl_crystal_colour Orange
_exptl_crystal_density_diffrn 1.418
_exptl_crystal_density_method 'not measured'
_exptl_crystal_description Block
_exptl_crystal_F_000 1644
_exptl_crystal_size_max 0.35
_exptl_crystal_size_mid 0.30
_exptl_crystal_size_min 0.20
_refine_diff_density_max 0.265
_refine_diff_density_min -0.245
_refine_diff_density_rms 0.041
_refine_ls_abs_structure_details 'Flack H D (1983), Acta Cryst. A39, 876-881'
_refine_ls_abs_structure_Flack -0.15(6)
_refine_ls_extinction_method none
_refine_ls_goodness_of_fit_ref 0.894
_refine_ls_hydrogen_treatment riding
_refine_ls_matrix_type full
_refine_ls_number_parameters 326
_refine_ls_number_reflns 3989
_refine_ls_number_restraints 1
_refine_ls_restrained_S_all 0.894
_refine_ls_R_factor_all 0.0400
_refine_ls_R_factor_gt 0.0314
_refine_ls_shift/su_max 0.001
_refine_ls_shift/su_mean 0.000
_refine_ls_structure_factor_coef Fsqd
_refine_ls_weighting_details 'calc w=1/[\s^2^(Fo^2^)+(0.0000P)^2^+0.0000P] where P=(Fo^2^+2Fc^2^)/3'
_refine_ls_weighting_scheme calc
_refine_ls_wR_factor_gt 0.0492
_refine_ls_wR_factor_ref 0.0531
_reflns_number_gt 3387
_reflns_number_total 3989
_reflns_threshold_expression >2sigma(I)
_cod_data_source_file ic0601790sup1.cif
_cod_data_source_block compoundE10
_cod_database_code 4332282

loop_
_symmetry_equiv_pos_as_xyz
'x, y, z'
'-x, -y, z+1/2'
'-y, x-y, z+1/3'
'-x+y, -x, z+2/3'
'x-y, x, z+1/6'
'y, -x+y, z+5/6'

loop_
_atom_site_label
_atom_site_type_symbol
_atom_site_fract_x
_atom_site_fract_y
_atom_site_fract_z
_atom_site_U_iso_or_equiv
_atom_site_adp_type
_atom_site_occupancy
_atom_site_symmetry_multiplicity
_atom_site_calc_flag
_atom_site_refinement_flags
_atom_site_disorder_assembly
P1 P -0.08182(7) 0.35537(8) 0.431668(19) 0.01968(16) Uani 1 1 d . .
C1 C -0.0036(3) 0.4339(3) 0.39354(7) 0.0215(6) Uani 1 1 d . .
C2 C -0.0972(3) 0.4135(3) 0.36793(7) 0.0298(7) Uani 1 1 d . .
H1 H -0.2047 0.3486 0.3696 0.036 Uiso 1 1 calc R .
C3 C -0.0332(4) 0.4881(3) 0.33990(8) 0.0372(8) Uani 1 1 d . .
H2 H -0.0967 0.4739 0.3222 0.045 Uiso 1 1 calc R .
C4 C 0.1230(3) 0.5831(3) 0.33757(8) 0.0380(8) Uani 1 1 d . .
H3 H 0.1658 0.6358 0.3183 0.046 Uiso 1 1 calc R .
C5 C 0.2185(3) 0.6029(3) 0.36292(8) 0.0298(7) Uani 1 1 d . .
H4 H 0.3259 0.6683 0.3611 0.036 Uiso 1 1 calc R .
C6 C 0.1546(3) 0.5259(3) 0.39081(7) 0.0221(6) Uani 1 1 d . .
N1 N 0.2365(2) 0.5298(2) 0.41836(5) 0.0222(5) Uani 1 1 d . ..
N2 N 0.3798(2) 0.6126(2) 0.41646(6) 0.0288(6) Uani 1 1 d . .
C7 C 0.4572(3) 0.6136(3) 0.44458(8) 0.0276(7) Uani 1 1 d . .
C8 C 0.6146(3) 0.7104(3) 0.44369(8) 0.0367(9) Uani 1 1 d . ..
H5 H 0.6629 0.7681 0.4253 0.044 Uiso 1 1 calc R .
C9 C 0.7006(4) 0.7212(4) 0.47040(10) 0.0495(11) Uani 1 1 d . .
H6 H 0.8081 0.7878 0.4703 0.059 Uiso 1 1 calc R .
C10 C 0.6307(4) 0.6364(4) 0.49680(9) 0.0526(11) Uani 1 1 d .. .
H7 H 0.6903 0.6442 0.5148 0.063 Uiso 1 1 calc R .
C11 C 0.4736(4) 0.5392(4) 0.49746(9) 0.0487(10) Uani 1 1 d . .
H8 H 0.4258 0.4809 0.5159 0.058 Uiso 1 1 calc R .
C12 C 0.3868(3) 0.5276(3) 0.47120(8) 0.0370(8) Uani 1 1 d . .
H9 H 0.2793 0.4608 0.4715 0.044 Uiso 1 1 calc R .
O1 O -0.03645(19) 0.24139(18) 0.44526(4) 0.0225(4) Uani 1 1 d . .
H10 H -0.0002 0.2122 0.4308 0.034 Uiso 1 1 calc R .
C13 C -0.0229(3) 0.5074(3) 0.45947(7) 0.0198(7) Uani 1 1 d . .
C14 C -0.0309(3) 0.4717(3) 0.49134(7) 0.0251(7) Uani 1 1 d . .
H11 H -0.0700 0.3687 0.4978 0.030 Uiso 1 1 calc R .
C15 C 0.0184(3) 0.5875(3) 0.51372(7) 0.0321(8) Uani 1 1 d .. .
H12 H 0.0123 0.5631 0.5355 0.039 Uiso 1 1 calc R .
C16 C 0.0764(3) 0.7378(3) 0.50453(8) 0.0309(7) Uani 1 1 d . .
H13 H 0.1122 0.8168 0.5199 0.037 Uiso 1 1 calc R .
C17 C 0.0817(3) 0.7720(3) 0.47288(8) 0.0300(8) Uani 1 1 d . .
H14 H 0.1198 0.8751 0.4666 0.036 Uiso 1 1 calc R .
C18 C 0.0320(3) 0.6575(3) 0.44975(7) 0.0255(7) Uani 1 1 d . .
H15 H 0.0358 0.6819 0.4280 0.031 Uiso 1 1 calc R .
C19 C -0.2848(3) 0.2552(3) 0.42790(7) 0.0211(6) Uani 1 1 d . .
C20 C -0.3668(3) 0.3320(3) 0.42852(7) 0.0234(7) Uani 1 1 d . .
H16 H -0.3156 0.4395 0.4316 0.028 Uiso 1 1 calc R .
C21 C -0.5234(3) 0.2505(3) 0.42460(7) 0.0293(7) Uani 1 1 d .. .
H17 H -0.5801 0.3024 0.4248 0.035 Uiso 1 1 calc R .
C22 C -0.5986(3) 0.0928(3) 0.42031(7) 0.0296(7) Uani 1 1 d . .
H18 H -0.7064 0.0374 0.4177 0.036 Uiso 1 1 calc R .
C23 C -0.5176(3) 0.0172(3) 0.41984(7) 0.0269(7) Uani 1 1 d . .
H19 H -0.5696 -0.0904 0.4168 0.032 Uiso 1 1 calc R .
C24 C -0.3603(3) 0.0967(3) 0.42377(6) 0.0219(7) Uani 1 1 d . .
H20 H -0.3044 0.0440 0.4237 0.026 Uiso 1 1 calc R .
S1 S 0.00929(7) 0.01158(7) 0.39041(3) 0.02211(15) Uani 1 1 d . .
O2 O 0.09677(18) 0.13312(18) 0.41365(4) 0.0251(5) Uani 1 1 d . .
O3 O 0.03262(17) -0.11657(17) 0.39323(5) 0.0281(5) Uani 1 1 d .. .
O4 O -0.14576(17) -0.02165(18) 0.38654(5) 0.0284(5) Uani 1 1 d . .
C25 C 0.1043(3) 0.1030(3) 0.35377(7) 0.0254(7) Uani 1 1 d . .
F1 F 0.25351(16) 0.15040(17) 0.35520(4) 0.0355(4) Uani 1 1 d . .
F2 F 0.04688(17) 0.00689(17) 0.32949(4) 0.0377(4) Uani 1 1 d . .
F3 F 0.09032(16) 0.22427(17) 0.34770(4) 0.0374(4) Uani 1 1 d .. .

loop_
_atom_site_aniso_label
_atom_site_aniso_U_11
_atom_site_aniso_U_22
_atom_site_aniso_U_33
_atom_site_aniso_U_23
_atom_site_aniso_U_13
_atom_site_aniso_U_12
P1 0.0209(4) 0.0217(4) 0.0186(4) 0.0010(3) 0.0002(3) 0.0123(3)
C1 0.0275(15) 0.0265(15) 0.0176(19) 0.0023(14) 0.0011(14) 0.0187(13)
C2 0.0348(17) 0.0364(18) 0.024(2) -0.0010(15) -0.0003(15) 0.0223(15)
C3 0.051(2) 0.052(2) 0.024(2) 0.0021(17) -0.0009(16) 0.0371(19)
C4 0.051(2) 0.050(2) 0.027(2) 0.0158(16) 0.0196(17) 0.0350(19)
C5 0.0332(17) 0.0336(17) 0.028(2) 0.0074(15) 0.0093(15) 0.0210(15)
C6 0.0303(15) 0.0250(15) 0.0188(19) -0.0025(14) 0.0027(14) 0.0196(13)
N1 0.0207(12) 0.0243(13) 0.0235(16) -0.0027(11) 0.0021(11) 0.0127(11)
N2 0.0231(13) 0.0274(14) 0.0328(18) 0.0020(12) 0.0076(12) 0.0103(11)
C7 0.0222(15) 0.0256(16) 0.034(2) -0.0071(15) -0.0024(15) 0.0112(13)
C8 0.0215(16) 0.0286(17) 0.055(3) -0.0030(17) 0.0003(16) 0.0088(14)
C9 0.0263(18) 0.041(2) 0.079(3) -0.025(2) -0.006(2) 0.0147(16)
C10 0.043(2) 0.066(3) 0.056(3) -0.036(2) -0.030(2) 0.032(2)
C11 0.041(2) 0.068(2) 0.037(3) -0.0058(19) -0.0106(17) 0.0269(19)
C12 0.0275(16) 0.048(2) 0.030(2) -0.0043(17) -0.0029(16) 0.0149(15)
O1 0.0259(10) 0.0259(10) 0.0211(13) 0.0003(9) 0.0006(9) 0.0170(9)
C13 0.0175(14) 0.0175(14) 0.026(2) -0.0027(13) -0.0009(13) 0.0099(12)
C14 0.0236(16) 0.0284(16) 0.024(2) 0.0022(14) -0.0008(14) 0.0133(13)
C15 0.0365(18) 0.0438(19) 0.021(2) 0.0008(15) -0.0006(15) 0.0235(16)
C16 0.0227(16) 0.0330(18) 0.036(2) -0.0119(16) -0.0011(15) 0.0132(14)
C17 0.0254(16) 0.0199(15) 0.044(2) -0.0024(15) 0.0084(15) 0.0109(13)
C18 0.0291(16) 0.0316(16) 0.021(2) 0.0022(14) 0.0071(13) 0.0191(13)
C19 0.0223(14) 0.0262(15) 0.0178(17) 0.0001(12) -0.0017(12) 0.0144(13)
C20 0.0252(15) 0.0243(15) 0.0233(18) -0.0009(13) -0.0017(13) 0.0143(13)
C21 0.0285(16) 0.0353(17) 0.032(2) 0.0029(14) -0.0047(14) 0.0222(14)
C22 0.0210(15) 0.0330(18) 0.027(2) 0.0032(14) -0.0031(13) 0.0074(14)
C23 0.0273(16) 0.0235(16) 0.027(2) -0.0027(14) -0.0041(13) 0.0109(13)
C24 0.0228(15) 0.0247(15) 0.021(2) -0.0036(12) -0.0035(13) 0.0139(13)
S1 0.0204(4) 0.0248(4) 0.0215(4) 0.0013(4) 0.0003(3) 0.0116(3)
O2 0.0243(10) 0.0323(11) 0.0235(13) -0.0096(9) -0.0060(9) 0.0176(9)
O3 0.0336(11) 0.0243(10) 0.0317(14) 0.0027(10) -0.0007(10) 0.0184(9)
O4 0.0186(9) 0.0393(11) 0.0275(14) 0.0019(10) -0.0019(9) 0.0146(8)
C25 0.0277(17) 0.0245(16) 0.024(2) -0.0015(14) 0.0003(14) 0.0129(14)
F1 0.0222(9) 0.0423(10) 0.0391(13) 0.0049(9) 0.0075(8) 0.0138(8)
F2 0.0470(11) 0.0357(10) 0.0236(12) -0.0077(8) -0.0004(9) 0.0156(9)
F3 0.0467(10) 0.0306(9) 0.0403(13) 0.0122(8) 0.0077(9) 0.0235(9)

loop_
_atom_type_symbol
_atom_type_description
_atom_type_scat_dispersion_real
_atom_type_scat_dispersion_imag
_atom_type_scat_source
C C 0.0033 0.0016 'International Tables Vol C Tables 4.2.6.8 and 6.1.1.4'
H H 0.0000 0.0000 'International Tables Vol C Tables 4.2.6.8 and 6.1.1.4'
N N 0.0061 0.0033 'International Tables Vol C Tables 4.2.6.8 and 6.1.1.4'
O O 0.0106 0.0060 'International Tables Vol C Tables 4.2.6.8 and 6.1.1.4'
F F 0.0171 0.0103 'International Tables Vol C Tables 4.2.6.8 and 6.1.1.4'
P P 0.1023 0.0942 'International Tables Vol C Tables 4.2.6.8 and 6.1.1.4'
S S 0.1246 0.1234 'International Tables Vol C Tables 4.2.6.8 and 6.1.1.4'

loop_
_geom_angle_atom_site_label_1
_geom_angle_atom_site_label_2
_geom_angle_atom_site_label_3
_geom_angle
_geom_angle_site_symmetry_1
_geom_angle_site_symmetry_3
O1 P1 C19 107.17(11) . .
O1 P1 C13 107.45(11) . .
C19 P1 C13 109.99(12) . .
O1 P1 C1 115.71(11) . .
C19 P1 C1 107.28(12) . .
C13 P1 C1 109.18(12) . .
C2 C1 C6 120.2(3) . .
C2 C1 P1 121.4(2) . .
C6 C1 P1 118.2(2) . ..
C3 C2 C1 119.6(3) . .
C3 C2 H1 120.2 . .
C1 C2 H1 120.2 . .
C4 C3 C2 120.1(3) . .
C4 C3 H2 120.0 . .
C2 C3 H2 120.0 . .
C3 C4 C5 121.0(3) .. .
C3 C4 H3 119.5 . .
C5 C4 H3 119.5 . .
C6 C5 C4 118.9(3) . .
C6 C5 H4 120.6 . .
C4 C5 H4 120.6 . .
C5 C6 C1 120.2(3) . .
C5 C6 N1 125.7(2) .. .
C1 C6 N1 114.1(2) . .
N2 N1 C6 115.2(2) . .
N1 N2 C7 113.3(2) . .
C12 C7 C8 120.8(3) . .
C12 C7 N2 124.7(2) .. .
C8 C7 N2 114.5(3) . .
C7 C8 C9 118.8(3) . .
C7 C8 H5 120.6 . .
C9 C8 H5 120.6 . .
C10 C9 C8 120.4(3) . ..
C10 C9 H6 119.8 . .
C8 C9 H6 119.8 . .
C9 C10 C11 120.6(3) . .
C9 C10 H7 119.7 . .
C11 C10 H7 119.7 . .
C12 C11 C10 119.7(3) . .
C12 C11 H8 120.1 . .
C10 C11 H8 120.1 . .
C7 C12 C11 119.8(3) . .
C7 C12 H9 120.1 . .
C11 C12 H9 120.1 . .
P1 O1 H10 109.5 . .
C14 C13 C18 120.7(3) . .
C14 C13 P1 117.8(2) . .
C18 C13 P1 121.5(2) .. .
C13 C14 C15 119.6(3) . .
C13 C14 H11 120.2 . .
C15 C14 H11 120.2 . .
C16 C15 C14 120.6(3) . .
C16 C15 H12 119.7 . .
C14 C15 H12 119.7 . .
C17 C16 C15 119.4(3) . .
C17 C16 H13 120.3 .. .
C15 C16 H13 120.3 . .
C16 C17 C18 121.3(3) . .
C16 C17 H14 119.4 . .
C18 C17 H14 119.4 . .
C13 C18 C17 118.4(3) . .
C13 C18 H15 120.8 . .
C17 C18 H15 120.8 . .
C20 C19 C24 120.3(2) .. .
C20 C19 P1 121.24(19) . .
C24 C19 P1 118.41(18) . .
C21 C20 C19 119.4(2) . ..
C21 C20 H16 120.3 . .
C19 C20 H16 120.3 . .
C20 C21 C22 120.3(2) . .
C20 C21 H17 119.8 . .
C22 C21 H17 119.8 . .
C23 C22 C21 120.2(2) . .
C23 C22 H18 119.9 . .
C21 C22 H18 119.9 . ..
C22 C23 C24 120.4(2) . .
C22 C23 H19 119.8 . .
C24 C23 H19 119.8 . .
C23 C24 C19 119.3(2) . .
C23 C24 H20 120.3 . .
C19 C24 H20 120.3 . .
O3 S1 O4 116.81(10) . .
O3 S1 O2 113.35(12) . ..
O4 S1 O2 113.58(11) . .
O3 S1 C25 104.32(12) . .
O4 S1 C25 104.97(13) . .
O2 S1 C25 101.68(12) . .
F3 C25 F2 108.4(2) . .
F3 C25 F1 107.4(2) . .
F2 C25 F1 107.3(2) . .
F3 C25 S1 111.25(19) .. .
F2 C25 S1 111.23(18) . .
F1 C25 S1 111.0(2) . .

loop_
_geom_bond_atom_site_label_1
_geom_bond_atom_site_label_2
_geom_bond_distance
P1 O1 1.5474(16)
P1 C19 1.783(2)
P1 C13 1.785(3)
P1 C1 1.798(3)
C1 C2 1.385(4)
C1 C6 1.395(3)
C2 C3 1.381(4)
C2 H1 0.9500
C3 C4 1.381(4)
C3 H2 0.9500
C4 C5 1.389(4)
C4 H3 0.9500
C5 C6 1.384(4)
C5 H4 0.9500
C6 N1 1.419(3)
N1 N2 1.261(2)
N2 C7 1.422(3)
C7 C12 1.383(4)
C7 C8 1.390(3)
C8 C9 1.396(4)
C8 H5 0.9500
C9 C10 1.370(4)
C9 H6 0.9500
C10 C11 1.388(4)
C10 H7 0.9500
C11 C12 1.384(4)
C11 H8 0.9500
C12 H9 0.9500
O1 H10 0.8400
C13 C14 1.388(4)
C13 C18 1.391(3)
C14 C15 1.389(4)
C14 H11 0.9500
C15 C16 1.382(4)
C15 H12 0.9500
C16 C17 1.378(4)
C16 H13 0.9500
C17 C18 1.403(4)
C17 H14 0.9500
C18 H15 0.9500
C19 C20 1.390(3)
C19 C24 1.398(3)
C20 C21 1.380(3)
C20 H16 0.9500
C21 C22 1.392(3)
C21 H17 0.9500
C22 C23 1.370(3)
C22 H18 0.9500
C23 C24 1.386(3)
C23 H19 0.9500
C24 H20 0.9500
S1 O3 1.4320(16)
S1 O4 1.4378(16)
S1 O2 1.4737(18)
S1 C25 1.815(3)
C25 F3 1.326(3)
C25 F2 1.331(3)
C25 F1 1.336(3)

loop_
_geom_torsion_atom_site_label_1
_geom_torsion_atom_site_label_2
_geom_torsion_atom_site_label_3
_geom_torsion_atom_site_label_4
_geom_torsion
_geom_torsion_site_symmetry_1
_geom_torsion_site_symmetry_2
_geom_torsion_site_symmetry_3
_geom_torsion_site_symmetry_4
O1 P1 C1 C2 120.3(2) . . . .
C19 P1 C1 C2 0.8(2) . . . .
C13 P1 C1 C2 -118.3(2) .. . . .
O1 P1 C1 C6 -64.2(2) . . . .
C19 P1 C1 C6 176.26(18) . . . .
C13 P1 C1 C6 57.1(2) . . . .
C6 C1 C2 C3 -1.7(4) . . . .
P1 C1 C2 C3 173.6(2) .. . . .
C1 C2 C3 C4 -0.5(4) . . . .
C2 C3 C4 C5 1.4(4) . . . .
C3 C4 C5 C6 -0.2(4) . . . .
C4 C5 C6 C1 -2.0(4) . . . .
C4 C5 C6 N1 177.7(2) . . .. .
C2 C1 C6 C5 3.0(4) . . . .
P1 C1 C6 C5 -172.51(19) . . . .
C2 C1 C6 N1 -176.8(2) . . . .
P1 C1 C6 N1 7.7(3) .. . . .
C5 C6 N1 N2 0.4(4) . . . .
C1 C6 N1 N2 -179.8(2) . . . .
C6 N1 N2 C7 179.8(2) . . . .
N1 N2 C7 C12 3.2(4) . . . .
N1 N2 C7 C8 -176.7(2) . . .. .
C12 C7 C8 C9 -1.0(4) . . . .
N2 C7 C8 C9 178.9(2) . . . .
C7 C8 C9 C10 0.8(5) . . . .
C8 C9 C10 C11 -0.4(5) .. . . .
C9 C10 C11 C12 0.2(5) . . . .
C8 C7 C12 C11 0.8(4) . . . .
N2 C7 C12 C11 -179.1(3) . . . .
C10 C11 C12 C7 -0.4(5) . . . .
O1 P1 C13 C14 -34.7(2) .. . . .
C19 P1 C13 C14 81.6(2) . . . .
C1 P1 C13 C14 -160.94(19) . . . .
O1 P1 C13 C18 144.2(2) . . . .
C19 P1 C13 C18 -99.5(2) . . . .
C1 P1 C13 C18 17.9(2) . . . .
C18 C13 C14 C15 -0.9(4) . .. . .
P1 C13 C14 C15 177.96(18) . . . .
C13 C14 C15 C16 -0.4(4) . . . .
C14 C15 C16 C17 1.5(4) . . . .
C15 C16 C17 C18 -1.2(4) . . . .
C14 C13 C18 C17 1.2(4) . . . .
P1 C13 C18 C17 -177.62(18) .. . . .
C16 C17 C18 C13 -0.2(4) . . . ..
O1 P1 C19 C20 154.3(2) . . . .
C13 P1 C19 C20 37.8(3) . . . .
C1 P1 C19 C20 -80.8(2) . . . .
O1 P1 C19 C24 -26.7(2) . . . .
C13 P1 C19 C24 -143.2(2) .. . . .
C1 P1 C19 C24 98.2(2) . . . .
C24 C19 C20 C21 -0.9(4) . . . .
P1 C19 C20 C21 178.1(2) . . . .
C19 C20 C21 C22 0.5(4) . . . .
C20 C21 C22 C23 -0.2(4) .. . . .
C21 C22 C23 C24 0.3(4) . . . .
C22 C23 C24 C19 -0.7(4) . . . .
C20 C19 C24 C23 0.9(4) . . . .
P1 C19 C24 C23 -178.1(2) . . . .
O3 S1 C25 F3 179.14(17) . . . .
O4 S1 C25 F3 55.8(2) . .. . .
O2 S1 C25 F3 -62.8(2) . . . .
O3 S1 C25 F2 58.2(2) . . . .
O4 S1 C25 F2 -65.2(2) . . . .
O2 S1 C25 F2 176.25(17) . . . .
O3 S1 C25 F1 -61.3(2) . .. . .
O4 S1 C25 F1 175.37(17) . . . .
O2 S1 C25 F1 56.80(19) . . . .
